data_4336855
loop_
_publ_author_name
'Niko Fischer'
'Manuel Joas'
'Thomas M. Klap\"otke'
'J\"org Stierstorfer'

_publ_contact_author_address
;
Department Chemie
Ludwig-Maximilians Universit\"at
Butenandtstra\&se 5-13 (Haus D)
D-81377 M\"unchen
Bundesrepublik Deutschland
;
_publ_contact_author_email tmk@cup.uni-muenchen.de
_publ_contact_author_fax '+49 89 2180 77492'
_publ_contact_author_name 'Thomas M. Klapo\"tke'
_publ_contact_author_phone '+49 89 2180 77491'
_publ_section_title
;
 Transition Metal Complexes of 3-Amino-1-nitroguanidine as Laser Ignitible
 Primary Explosives: Structures and Properties
;
_journal_name_full 'Inorganic Chemistry'
_journal_page_first 13791
_journal_page_last 13802
_journal_paper_doi 10.1021/ic402038x
_journal_volume 52
_journal_year 2013
_chemical_formula_sum 'C2 H18 N16 Ni O16'
_chemical_formula_weight 581.03
_chemical_name_common Ni(ANG)2(NO3)2(H2O)4
_chemical_name_systematic 'Bis(3-amino-1-nitroguanidine)nickel(II) dinitramide tetrahydrate'
_space_group_IT_number 14
_symmetry_cell_setting monoclinic
_symmetry_Int_Tables_number 14
_symmetry_space_group_name_Hall '-P 2ybc'
_symmetry_space_group_name_H-M 'P 1 21/c 1'
_atom_sites_solution_hydrogens difmap
_atom_sites_solution_primary direct
_atom_sites_solution_secondary difmap
_audit_author_name 'Joerg Stierstorfer'
_audit_creation_date
;
'Tue Mar 27 07:48:00 2012'
;
_audit_creation_method
;
CrysAlisPro, Oxford Diffraction Ltd.,
Version 1.171.35.11 (release 16-05-2011 CrysAlis171 .NET)
(compiled May 16 2011,17:55:39)
;
_audit_update_record 29.08.2012
_cell_angle_alpha 90.00
_cell_angle_beta 111.038(3)
_cell_angle_gamma 90.00
_cell_formula_units_Z 2
_cell_length_a 12.1641(4)
_cell_length_b 6.5297(2)
_cell_length_c 13.1323(4)
_cell_measurement_reflns_used 4431
_cell_measurement_temperature 173(2)
_cell_measurement_theta_max 32.3794
_cell_measurement_theta_min 4.2188
_cell_volume 973.54(6)
_computing_cell_refinement
;
CrysAlisPro, Agilent Technologies,
Version 1.171.35.11 (release 16-05-2011 CrysAlis171 .NET)
(compiled May 16 2011,17:55:39)
;
_computing_data_collection
;
CrysAlisPro, Agilent Technologies,
Version 1.171.35.11 (release 16-05-2011 CrysAlis171 .NET)
(compiled May 16 2011,17:55:39)
;
_computing_data_reduction
;
CrysAlisPro, Agilent Technologies,
Version 1.171.35.11 (release 16-05-2011 CrysAlis171 .NET)
(compiled May 16 2011,17:55:39)
;
_computing_molecular_graphics
;
'ORTEP (M. N. Burnett, C. K. Johnson, ORTEP-III: Oak Ridge Thermal Ellipsoid
;
_computing_publication_material 'PLATON (A. L. Spek, Acta Crystallogr, Sect. A, 1990, 46, C34, 1995 version).'
_computing_structure_refinement 'SHELXL-97 (Sheldrick, 1997)'
_computing_structure_solution SIR-92
_diffrn_ambient_temperature 173
_diffrn_detector_area_resol_mean 15.9809
_diffrn_measured_fraction_theta_full 0.996
_diffrn_measured_fraction_theta_max 0.996
_diffrn_measurement_device 'CCD camera on \k-goniostat'
_diffrn_measurement_device_type 'Xcalibur, Sapphire3'
_diffrn_measurement_method '\w scans'
_diffrn_orient_matrix_UB_11 0.0006601000
_diffrn_orient_matrix_UB_12 0.0901670000
_diffrn_orient_matrix_UB_13 -0.0299060000
_diffrn_orient_matrix_UB_21 -0.0618597000
_diffrn_orient_matrix_UB_22 0.0094630000
_diffrn_orient_matrix_UB_23 -0.0145471000
_diffrn_orient_matrix_UB_31 0.0088283000
_diffrn_orient_matrix_UB_32 0.0598142000
_diffrn_orient_matrix_UB_33 0.0473504000
_diffrn_radiation_collimation 0.5
_diffrn_radiation_monochromator graphite
_diffrn_radiation_source 'Enhance (Mo) x-ray Source'
_diffrn_radiation_type 'Mo K\a'
_diffrn_radiation_wavelength 0.71073
_diffrn_reflns_av_R_equivalents 0.0315
_diffrn_reflns_av_sigmaI/netI 0.0214
_diffrn_reflns_limit_h_max 15
_diffrn_reflns_limit_h_min -15
_diffrn_reflns_limit_k_max 8
_diffrn_reflns_limit_k_min -8
_diffrn_reflns_limit_l_max 16
_diffrn_reflns_limit_l_min -16
_diffrn_reflns_number 9660
_diffrn_reflns_theta_full 26.30
_diffrn_reflns_theta_max 26.30
_diffrn_reflns_theta_min 4.23
_diffrn_source_current 40
_diffrn_source_type 'Spellman generator'
_diffrn_source_voltage 50
_exptl_absorpt_coefficient_mu 1.117
_exptl_absorpt_correction_T_max 0.9673
_exptl_absorpt_correction_T_min 0.7305
_exptl_absorpt_correction_type multi-scan
_exptl_absorpt_process_details
;
CrysAlisPro, Agilent Technologies,
Version 1.171.35.11 (release 16-05-2011 CrysAlis171 .NET)
(compiled May 16 2011,17:55:39)
empirical absorption correction using spherical harmonics,
 implemented in SCALE3 ABSPACK scaling algorithm.
;
_exptl_crystal_colour green
_exptl_crystal_density_diffrn 1.982
_exptl_crystal_description platelet
_exptl_crystal_F_000 596
_exptl_crystal_size_max 0.30
_exptl_crystal_size_mid 0.20
_exptl_crystal_size_min 0.03
_refine_diff_density_max 0.336
_refine_diff_density_min -0.248
_refine_diff_density_rms 0.051
_refine_ls_extinction_method none
_refine_ls_goodness_of_fit_ref 1.054
_refine_ls_hydrogen_treatment refall
_refine_ls_matrix_type full
_refine_ls_number_parameters 196
_refine_ls_number_reflns 1972
_refine_ls_number_restraints 0
_refine_ls_restrained_S_all 1.054
_refine_ls_R_factor_all 0.0261
_refine_ls_R_factor_gt 0.0224
_refine_ls_shift/su_max 0.000
_refine_ls_shift/su_mean 0.000
_refine_ls_structure_factor_coef Fsqd
_refine_ls_weighting_details 'calc w=1/[\s^2^(Fo^2^)+(0.0250P)^2^+0.5410P] where P=(Fo^2^+2Fc^2^)/3'
_refine_ls_weighting_scheme calc
_refine_ls_wR_factor_gt 0.0550
_refine_ls_wR_factor_ref 0.0570
_reflns_number_gt 1805
_reflns_number_total 1972
_reflns_threshold_expression >2sigma(I)
_cod_data_source_file ic402038x_si_002_14.cif
_cod_data_source_block hx155
_cod_original_cell_volume 973.54(5)
_cod_original_sg_symbol_Hall -P2ybc
_cod_database_code 4336855

loop_
_symmetry_equiv_pos_as_xyz
'x, y, z'
'-x, y+1/2, -z+1/2'
'-x, -y, -z'
'x, -y-1/2, z-1/2'

loop_
_atom_site_label
_atom_site_type_symbol
_atom_site_fract_x
_atom_site_fract_y
_atom_site_fract_z
_atom_site_U_iso_or_equiv
_atom_site_adp_type
_atom_site_occupancy
_atom_site_symmetry_multiplicity
_atom_site_calc_flag
_atom_site_refinement_flags
Ni1 Ni 0.0000 0.5000 0.0000 0.01096(9) Uani 1 2 d S
O1 O 0.01189(10) 0.2745(2) 0.21741(9) 0.0272(3) Uani 1 1 d .
O2 O 0.19698(10) 0.2757(2) 0.31834(9) 0.0249(3) Uani 1 1 d .
O7 O 0.00070(11) 0.20819(18) -0.06473(10) 0.0164(2) Uani 1 1 d .
N1 N 0.15086(11) 0.5769(2) -0.02894(11) 0.0136(3) Uani 1 1 d .
N2 N 0.25345(12) 0.5226(2) 0.06016(11) 0.0161(3) Uani 1 1 d .
N3 N 0.34461(12) 0.3899(2) 0.22906(12) 0.0190(3) Uani 1 1 d .
N4 N 0.13269(11) 0.4063(2) 0.14562(10) 0.0134(3) Uani 1 1 d .
N5 N 0.11566(12) 0.3151(2) 0.23132(10) 0.0169(3) Uani 1 1 d .
C1 C 0.24600(13) 0.4368(2) 0.14965(12) 0.0142(3) Uani 1 1 d .
O3 O 0.50019(12) 0.2880(2) -0.06498(9) 0.0294(3) Uani 1 1 d .
O4 O 0.45336(11) 0.1930(2) 0.07302(10) 0.0291(3) Uani 1 1 d .
O5 O 0.77073(10) 0.3527(2) 0.25518(10) 0.0300(3) Uani 1 1 d .
O6 O 0.59010(10) 0.3855(2) 0.24294(9) 0.0257(3) Uani 1 1 d .
N6 N 0.63993(12) 0.3055(2) 0.09362(11) 0.0203(3) Uani 1 1 d .
N7 N 0.52325(12) 0.2620(2) 0.03425(11) 0.0182(3) Uani 1 1 d .
N8 N 0.66330(12) 0.3460(2) 0.20127(11) 0.0182(3) Uani 1 1 d .
O8 O 0.21215(12) 0.00831(19) 0.02914(12) 0.0210(3) Uani 1 1 d .
H1B H 0.1576(17) 0.515(3) -0.0837(17) 0.015(5) Uiso 1 1 d .
H3B H 0.3438(17) 0.343(3) 0.2821(17) 0.022(5) Uiso 1 1 d .
H2 H 0.3210(18) 0.558(3) 0.0599(16) 0.020(5) Uiso 1 1 d .
H1A H 0.1553(17) 0.705(3) -0.0359(15) 0.022(5) Uiso 1 1 d .
H3A H 0.4078(19) 0.395(3) 0.2159(16) 0.027(5) Uiso 1 1 d .
H7A H 0.067(2) 0.154(4) -0.0351(18) 0.034(6) Uiso 1 1 d .
H7B H -0.011(2) 0.208(4) -0.126(2) 0.041(7) Uiso 1 1 d .
H8A H 0.225(2) -0.026(4) 0.085(2) 0.038(8) Uiso 1 1 d .
H8B H 0.271(2) 0.049(4) 0.0266(19) 0.034(7) Uiso 1 1 d .

loop_
_atom_site_aniso_label
_atom_site_aniso_U_11
_atom_site_aniso_U_22
_atom_site_aniso_U_33
_atom_site_aniso_U_23
_atom_site_aniso_U_13
_atom_site_aniso_U_12
Ni1 0.00909(15) 0.01477(15) 0.00926(14) 0.00039(10) 0.00357(11) 0.00024(10)
O1 0.0150(6) 0.0480(8) 0.0191(6) 0.0087(5) 0.0068(5) -0.0043(5)
O2 0.0178(6) 0.0412(8) 0.0130(5) 0.0092(5) 0.0021(5) 0.0016(5)
O7 0.0156(6) 0.0197(6) 0.0132(6) -0.0012(5) 0.0044(5) 0.0022(5)
N1 0.0128(6) 0.0166(7) 0.0111(6) 0.0017(5) 0.0038(5) 0.0012(5)
N2 0.0087(7) 0.0239(8) 0.0154(7) 0.0051(5) 0.0040(5) 0.0001(5)
N3 0.0116(7) 0.0293(8) 0.0157(7) 0.0051(6) 0.0045(6) 0.0023(6)
N4 0.0132(6) 0.0172(7) 0.0100(6) 0.0015(5) 0.0043(5) -0.0007(5)
N5 0.0169(7) 0.0211(7) 0.0136(6) 0.0016(5) 0.0065(6) 0.0009(5)
C1 0.0143(7) 0.0133(7) 0.0151(7) -0.0015(6) 0.0053(6) 0.0000(6)
O3 0.0363(7) 0.0318(7) 0.0150(6) -0.0028(5) 0.0030(5) 0.0001(6)
O4 0.0186(6) 0.0382(8) 0.0318(7) -0.0033(6) 0.0106(6) -0.0084(5)
O5 0.0134(6) 0.0451(8) 0.0262(6) 0.0028(6) 0.0005(5) -0.0019(5)
O6 0.0199(6) 0.0389(8) 0.0204(6) -0.0028(5) 0.0099(5) 0.0015(5)
N6 0.0152(7) 0.0304(8) 0.0163(7) 0.0010(6) 0.0069(6) -0.0020(6)
N7 0.0186(7) 0.0170(7) 0.0182(7) -0.0008(5) 0.0057(6) 0.0025(5)
N8 0.0157(7) 0.0202(7) 0.0179(7) 0.0036(5) 0.0052(6) -0.0014(5)
O8 0.0181(7) 0.0222(7) 0.0219(7) 0.0033(5) 0.0064(6) 0.0000(5)

loop_
_atom_type_symbol
_atom_type_description
_atom_type_scat_dispersion_real
_atom_type_scat_dispersion_imag
_atom_type_scat_source
C C 0.0033 0.0016 'International Tables Vol C Tables 4.2.6.8 and 6.1.1.4'
N N 0.0061 0.0033 'International Tables Vol C Tables 4.2.6.8 and 6.1.1.4'
Ni Ni 0.3393 1.1124 'International Tables Vol C Tables 4.2.6.8 and 6.1.1.4'
O O 0.0106 0.0060 'International Tables Vol C Tables 4.2.6.8 and 6.1.1.4'
H H 0.0000 0.0000 'International Tables Vol C Tables 4.2.6.8 and 6.1.1.4'

loop_
_geom_angle_atom_site_label_1
_geom_angle_atom_site_label_2
_geom_angle_atom_site_label_3
_geom_angle
_geom_angle_site_symmetry_1
_geom_angle_site_symmetry_3
N1 Ni1 N1 180.00(7) . 3_565
N1 Ni1 O7 89.24(5) . 3_565
N1 Ni1 O7 90.76(5) 3_565 3_565
N1 Ni1 O7 90.76(5) . .
N1 Ni1 O7 89.24(5) 3_565 .
O7 Ni1 O7 180.00(7) 3_565 .
N1 Ni1 N4 101.81(5) . 3_565
N1 Ni1 N4 78.19(5) 3_565 3_565
O7 Ni1 N4 89.47(5) 3_565 3_565
O7 Ni1 N4 90.53(5) . 3_565
N1 Ni1 N4 78.19(5) . .
N1 Ni1 N4 101.81(5) 3_565 .
O7 Ni1 N4 90.53(5) 3_565 .
O7 Ni1 N4 89.47(5) . .
N4 Ni1 N4 180.00(9) 3_565 .
Ni1 O7 H7A 110.0(15) . .
Ni1 O7 H7B 113.6(18) . .
H7A O7 H7B 106(2) . .
N2 N1 Ni1 111.40(9) . .
N2 N1 H1B 104.8(13) . .
Ni1 N1 H1B 113.6(13) . .
N2 N1 H1A 105.4(13) . .
Ni1 N1 H1A 110.8(13) . .
H1B N1 H1A 110.4(18) . .
C1 N2 N1 120.99(13) . .
C1 N2 H2 119.1(13) . .
N1 N2 H2 119.5(13) . .
C1 N3 H3B 120.7(15) . .
C1 N3 H3A 117.9(14) . .
H3B N3 H3A 121(2) . .
N5 N4 C1 118.84(12) . .
N5 N4 Ni1 125.99(10) . .
C1 N4 Ni1 115.13(10) . .
O1 N5 O2 121.70(13) . .
O1 N5 N4 115.09(12) . .
O2 N5 N4 123.21(13) . .
N3 C1 N2 117.79(14) . .
N3 C1 N4 127.93(15) . .
N2 C1 N4 114.27(13) . .
N8 N6 N7 114.48(12) . .
O4 N7 O3 123.92(14) . .
O4 N7 N6 124.59(13) . .
O3 N7 N6 111.30(13) . .
O6 N8 O5 121.38(14) . .
O6 N8 N6 125.99(13) . .
O5 N8 N6 112.47(13) . .
H8A O8 H8B 106(3) . .

loop_
_geom_bond_atom_site_label_1
_geom_bond_atom_site_label_2
_geom_bond_distance
_geom_bond_site_symmetry_2
Ni1 N1 2.0652(13) .
Ni1 N1 2.0652(13) 3_565
Ni1 O7 2.0877(11) 3_565
Ni1 O7 2.0877(11) .
Ni1 N4 2.1024(12) 3_565
Ni1 N4 2.1024(12) .
O1 N5 1.2375(17) .
O2 N5 1.2404(17) .
O7 H7A 0.84(2) .
O7 H7B 0.77(3) .
N1 N2 1.4155(18) .
N1 H1B 0.85(2) .
N1 H1A 0.85(2) .
N2 C1 1.334(2) .
N2 H2 0.85(2) .
N3 C1 1.312(2) .
N3 H3B 0.76(2) .
N3 H3A 0.85(2) .
N4 N5 1.3536(18) .
N4 C1 1.3747(19) .
O3 N7 1.2422(18) .
O4 N7 1.2231(18) .
O5 N8 1.2436(18) .
O6 N8 1.2283(17) .
N6 N8 1.3641(19) .
N6 N7 1.3814(19) .
O8 H8A 0.73(3) .
O8 H8B 0.77(3) .

loop_
_geom_hbond_atom_site_label_D
_geom_hbond_atom_site_label_H
_geom_hbond_atom_site_label_A
_geom_hbond_distance_DH
_geom_hbond_distance_HA
_geom_hbond_distance_DA
_geom_hbond_angle_DHA
_geom_hbond_site_symmetry_A
N1 H1B O2 0.85(2) 2.43(2) 3.2322(19) 155.5(16) 4_565
N3 H3B O2 0.76(2) 2.05(2) 2.5821(19) 126.4(19) .
N3 H3B O3 0.76(2) 2.38(2) 2.9279(19) 130.3(19) 4_566
N2 H2 O3 0.85(2) 2.38(2) 3.2214(19) 170.4(18) 3_665
N2 H2 N6 0.85(2) 2.40(2) 2.9834(19) 125.7(16) 3_665
N1 H1A O8 0.85(2) 2.17(2) 2.943(2) 152.2(18) 1_565
N3 H3A O6 0.85(2) 2.12(2) 2.9258(19) 159.7(19) .
N3 H3A O4 0.85(2) 2.51(2) 3.090(2) 126.4(17) .
O7 H7A O8 0.84(2) 1.91(2) 2.7499(18) 175(2) .
O7 H7B O1 0.77(3) 2.17(3) 2.9148(17) 163(2) 4_565
O7 H7B O5 0.77(3) 2.58(2) 2.9710(17) 114(2) 4_465
O8 H8A O5 0.73(3) 2.22(3) 2.945(2) 169(3) 2_645
O8 H8A O6 0.73(3) 2.61(3) 3.1968(18) 138(2) 2_645
O8 H8B O4 0.77(3) 2.28(3) 3.0301(18) 162(2) .

loop_
_geom_torsion_atom_site_label_1
_geom_torsion_atom_site_label_2
_geom_torsion_atom_site_label_3
_geom_torsion_atom_site_label_4
_geom_torsion
_geom_torsion_site_symmetry_1
O7 Ni1 N1 N2 91.74(11) 3_565
O7 Ni1 N1 N2 -88.26(11) .
N4 Ni1 N1 N2 -178.96(10) 3_565
N4 Ni1 N1 N2 1.04(10) .
Ni1 N1 N2 C1 -1.27(18) .
N1 Ni1 N4 N5 -178.50(13) .
N1 Ni1 N4 N5 1.50(13) 3_565
O7 Ni1 N4 N5 92.39(12) 3_565
O7 Ni1 N4 N5 -87.61(12) .
N1 Ni1 N4 C1 -0.83(11) .
N1 Ni1 N4 C1 179.17(11) 3_565
O7 Ni1 N4 C1 -89.94(11) 3_565
O7 Ni1 N4 C1 90.06(11) .
C1 N4 N5 O1 -173.12(14) .
Ni1 N4 N5 O1 4.48(19) .
C1 N4 N5 O2 7.5(2) .
Ni1 N4 N5 O2 -174.86(11) .
N1 N2 C1 N3 179.86(14) .
N1 N2 C1 N4 0.6(2) .
N5 N4 C1 N3 -0.9(2) .
Ni1 N4 C1 N3 -178.79(14) .
N5 N4 C1 N2 178.25(13) .
Ni1 N4 C1 N2 0.40(17) .
N8 N6 N7 O4 -25.2(2) .
N8 N6 N7 O3 159.59(13) .
N7 N6 N8 O6 -15.0(2) .
N7 N6 N8 O5 169.46(13) .
